data_7030117
loop_
_publ_author_name
'Sharma, Manab'
'Ariafard, Alireza'
'Canty, Allan J.'
'Yates, Brian F.'
'Gardiner, Michael G.'
'Jones, Roderick C.'

_publ_section_title
;
 Synthetic and computational studies of the palladium(IV) system
 Pd(alkyl)(aryl)(alkynyl)(bidentate)(triflate) exhibiting selectivity in
 C-C reductive elimination.
;
_journal_issue 38
_journal_name_full 'Dalton transactions (Cambridge, England : 2003)'
_journal_page_first 11820
_journal_page_last 11828
_journal_paper_doi 10.1039/c2dt31086d
_journal_volume 41
_journal_year 2012
_chemical_formula_moiety 'C14 H26 P2 Pd'
_chemical_formula_sum 'C14 H26 P2 Pd'
_chemical_formula_weight 362.69
_chemical_name_systematic
;
?
;
_space_group_IT_number 14
_symmetry_cell_setting monoclinic
_symmetry_Int_Tables_number 14
_symmetry_space_group_name_Hall '-P 2yn'
_symmetry_space_group_name_H-M 'P 1 21/n 1'
_atom_sites_solution_hydrogens geom
_atom_sites_solution_primary direct
_atom_sites_solution_secondary difmap
_audit_creation_method SHELXL-97
_cell_angle_alpha 90.00
_cell_angle_beta 107.991(16)
_cell_angle_gamma 90.00
_cell_formula_units_Z 4
_cell_length_a 8.782(2)
_cell_length_b 18.624(3)
_cell_length_c 10.664(2)
_cell_measurement_reflns_used 12390
_cell_measurement_temperature 100(2)
_cell_measurement_theta_max 26.22
_cell_measurement_theta_min 2.49
_cell_volume 1658.9(6)
_computing_cell_refinement XDS
_computing_data_collection BLU-ICE
_computing_data_reduction XDS
_computing_molecular_graphics
;
'X-SEED (Barbour, 2008) and ORTEPIII (Farrugia, 2008)'
;
_computing_publication_material 'WinGX (Farrugia, 1999)'
_computing_structure_refinement 'SHELXL-97 (Sheldrick, 1997)'
_computing_structure_solution 'SHELXS-97 (Sheldrick, 1990)'
_diffrn_ambient_temperature 100(2)
_diffrn_detector_area_resol_mean 'ADSC Q210'
_diffrn_measured_fraction_theta_full 0.984
_diffrn_measured_fraction_theta_max 0.984
_diffrn_measurement_device_type '3-BM1 Australian Synchrotron'
_diffrn_measurement_method Rotation
_diffrn_radiation_monochromator Si<111>
_diffrn_radiation_source 'synchrotron BM'
_diffrn_radiation_type Synchrotron
_diffrn_radiation_wavelength 0.77488
_diffrn_reflns_av_R_equivalents 0.0926
_diffrn_reflns_av_sigmaI/netI 0.0558
_diffrn_reflns_limit_h_max 9
_diffrn_reflns_limit_h_min -9
_diffrn_reflns_limit_k_max 21
_diffrn_reflns_limit_k_min -21
_diffrn_reflns_limit_l_max 12
_diffrn_reflns_limit_l_min -12
_diffrn_reflns_number 17001
_diffrn_reflns_theta_full 26.22
_diffrn_reflns_theta_max 26.22
_diffrn_reflns_theta_min 2.49
_exptl_absorpt_coefficient_mu 1.292
_exptl_absorpt_correction_type none
_exptl_crystal_colour colourless
_exptl_crystal_density_diffrn 1.452
_exptl_crystal_density_method 'not measured'
_exptl_crystal_description rod
_exptl_crystal_F_000 744
_exptl_crystal_size_max 0.1
_exptl_crystal_size_mid 0.05
_exptl_crystal_size_min 0.01
_refine_diff_density_max 0.846
_refine_diff_density_min -1.330
_refine_diff_density_rms 0.128
_refine_ls_extinction_method none
_refine_ls_goodness_of_fit_ref 1.086
_refine_ls_hydrogen_treatment constr
_refine_ls_matrix_type full
_refine_ls_number_parameters 160
_refine_ls_number_reflns 2520
_refine_ls_number_restraints 0
_refine_ls_restrained_S_all 1.086
_refine_ls_R_factor_all 0.0523
_refine_ls_R_factor_gt 0.0449
_refine_ls_shift/su_max 0.000
_refine_ls_shift/su_mean 0.000
_refine_ls_structure_factor_coef Fsqd
_refine_ls_weighting_details 'calc w=1/[\s^2^(Fo^2^)+(0.0595P)^2^+2.3621P] where P=(Fo^2^+2Fc^2^)/3'
_refine_ls_weighting_scheme calc
_refine_ls_wR_factor_gt 0.1106
_refine_ls_wR_factor_ref 0.1131
_reflns_number_gt 2152
_reflns_number_total 2520
_reflns_threshold_expression >2sigma(I)
_cod_data_source_file c2dt31086d.txt
_cod_data_source_block c:\Complex_1
_cod_original_sg_symbol_H-M P21/n
_cod_database_code 7030117
_thetm01_alert_3_b
;
PROBLEM: The value of sine(theta_max)/wavelength is less than 0.575
Calculated sin(theta_max)/wavelength = 0.5702

RESPONSE: The resolution limitation is due to the size of the detector at the Australian synchrotron
;

loop_
_symmetry_equiv_pos_as_xyz
'x, y, z'
'-x+1/2, y+1/2, -z+1/2'
'-x, -y, -z'
'x-1/2, -y-1/2, z-1/2'

loop_
_atom_site_label
_atom_site_type_symbol
_atom_site_fract_x
_atom_site_fract_y
_atom_site_fract_z
_atom_site_U_iso_or_equiv
_atom_site_adp_type
_atom_site_occupancy
_atom_site_symmetry_multiplicity
_atom_site_calc_flag
_atom_site_refinement_flags
Pd1 Pd 0.86007(4) 0.19427(2) 0.80607(4) 0.01859(18) Uani 1 1 d .
P1 P 0.64606(15) 0.26080(8) 0.82179(15) 0.0241(3) Uani 1 1 d .
P2 P 0.70271(16) 0.09576(8) 0.80267(15) 0.0249(3) Uani 1 1 d .
C1 C 1.0578(7) 0.1312(3) 0.8072(7) 0.0340(14) Uani 1 1 d .
H1A H 1.1037 0.1490 0.7402 0.051 Uiso 1 1 calc R
H1B H 1.0237 0.0813 0.7876 0.051 Uiso 1 1 calc R
H1C H 1.1385 0.1339 0.8942 0.051 Uiso 1 1 calc R
C2 C 1.0060(6) 0.2820(3) 0.8168(6) 0.0228(12) Uani 1 1 d .
C3 C 0.9803(6) 0.3323(3) 0.7129(6) 0.0255(12) Uani 1 1 d .
H3 H 0.8917 0.3257 0.6357 0.031 Uiso 1 1 calc R
C4 C 1.0805(6) 0.3910(3) 0.7201(6) 0.0268(13) Uani 1 1 d .
H4 H 1.0594 0.4228 0.6470 0.032 Uiso 1 1 calc R
C5 C 1.2107(6) 0.4047(3) 0.8312(6) 0.0237(12) Uani 1 1 d .
C6 C 1.2384(6) 0.3556(3) 0.9356(6) 0.0251(12) Uani 1 1 d .
H6 H 1.3255 0.3631 1.0135 0.030 Uiso 1 1 calc R
C7 C 1.1399(6) 0.2960(3) 0.9264(6) 0.0234(12) Uani 1 1 d .
H7 H 1.1646 0.2631 0.9979 0.028 Uiso 1 1 calc R
C8 C 1.3142(7) 0.4707(3) 0.8423(7) 0.0362(15) Uani 1 1 d .
H8A H 1.2907 0.4935 0.7556 0.054 Uiso 1 1 calc R
H8B H 1.4273 0.4568 0.8738 0.054 Uiso 1 1 calc R
H8C H 1.2916 0.5045 0.9047 0.054 Uiso 1 1 calc R
C9 C 0.5236(8) 0.3128(4) 0.6843(7) 0.0419(17) Uani 1 1 d .
H9A H 0.4302 0.3314 0.7056 0.063 Uiso 1 1 calc R
H9B H 0.4880 0.2822 0.6059 0.063 Uiso 1 1 calc R
H9C H 0.5864 0.3529 0.6670 0.063 Uiso 1 1 calc R
C10 C 0.6809(7) 0.3240(4) 0.9574(6) 0.0365(15) Uani 1 1 d .
H10A H 0.7617 0.3592 0.9520 0.055 Uiso 1 1 calc R
H10B H 0.7191 0.2980 1.0413 0.055 Uiso 1 1 calc R
H10C H 0.5808 0.3489 0.9522 0.055 Uiso 1 1 calc R
C11 C 0.6715(9) 0.0277(4) 0.6742(7) 0.0499(19) Uani 1 1 d .
H11A H 0.7744 0.0058 0.6783 0.075 Uiso 1 1 calc R
H11B H 0.6245 0.0501 0.5877 0.075 Uiso 1 1 calc R
H11C H 0.5989 -0.0094 0.6876 0.075 Uiso 1 1 calc R
C12 C 0.7647(7) 0.0411(4) 0.9503(7) 0.0383(15) Uani 1 1 d .
H12A H 0.6874 0.0021 0.9431 0.057 Uiso 1 1 calc R
H12B H 0.7696 0.0708 1.0272 0.057 Uiso 1 1 calc R
H12C H 0.8707 0.0207 0.9603 0.057 Uiso 1 1 calc R
C21 C 0.5054(8) 0.1962(4) 0.8600(9) 0.050(2) Uani 1 1 d .
H21A H 0.5380 0.1883 0.9565 0.060 Uiso 1 1 calc R
H21B H 0.3966 0.2173 0.8329 0.060 Uiso 1 1 calc R
C22 C 0.5006(7) 0.1266(4) 0.7932(8) 0.0468(19) Uani 1 1 d .
H22A H 0.4353 0.1312 0.6995 0.056 Uiso 1 1 calc R
H22B H 0.4489 0.0904 0.8347 0.056 Uiso 1 1 calc R

loop_
_atom_site_aniso_label
_atom_site_aniso_U_11
_atom_site_aniso_U_22
_atom_site_aniso_U_33
_atom_site_aniso_U_23
_atom_site_aniso_U_13
_atom_site_aniso_U_12
Pd1 0.0108(2) 0.0188(3) 0.0273(3) -0.00205(17) 0.00758(17) -0.00057(14)
P1 0.0118(6) 0.0275(8) 0.0322(8) -0.0050(6) 0.0059(6) 0.0013(5)
P2 0.0172(7) 0.0245(8) 0.0325(8) 0.0015(6) 0.0071(6) -0.0039(5)
C1 0.022(3) 0.030(3) 0.052(4) -0.008(3) 0.015(3) -0.005(2)
C2 0.018(3) 0.022(3) 0.035(3) -0.002(2) 0.017(2) 0.006(2)
C3 0.021(3) 0.028(3) 0.027(3) 0.003(3) 0.007(2) 0.000(2)
C4 0.025(3) 0.024(3) 0.036(3) 0.003(3) 0.015(3) 0.004(2)
C5 0.016(3) 0.026(3) 0.033(3) -0.003(3) 0.014(2) 0.000(2)
C6 0.013(2) 0.036(3) 0.026(3) -0.003(3) 0.005(2) 0.000(2)
C7 0.013(3) 0.029(3) 0.029(3) 0.005(2) 0.008(2) 0.000(2)
C8 0.031(3) 0.026(3) 0.054(4) -0.003(3) 0.016(3) -0.004(3)
C9 0.031(3) 0.056(4) 0.037(4) 0.003(3) 0.009(3) 0.024(3)
C10 0.027(3) 0.046(4) 0.038(4) -0.012(3) 0.012(3) 0.007(3)
C11 0.068(5) 0.038(4) 0.052(4) -0.017(3) 0.030(4) -0.033(3)
C12 0.026(3) 0.043(4) 0.046(4) 0.010(3) 0.010(3) -0.004(3)
C21 0.021(3) 0.058(5) 0.079(6) -0.006(4) 0.027(4) -0.001(3)
C22 0.023(3) 0.035(4) 0.082(6) 0.018(4) 0.015(3) 0.000(3)

loop_
_atom_type_symbol
_atom_type_description
_atom_type_scat_dispersion_real
_atom_type_scat_dispersion_imag
_atom_type_scat_source
C C 0.0033 0.0016 'International Tables Vol C Tables 4.2.6.8 and 6.1.1.4'
H H 0.0000 0.0000 'International Tables Vol C Tables 4.2.6.8 and 6.1.1.4'
P P 0.1023 0.0942 'International Tables Vol C Tables 4.2.6.8 and 6.1.1.4'
Pd Pd -0.9988 1.0072 'International Tables Vol C Tables 4.2.6.8 and 6.1.1.4'

loop_
_geom_angle_atom_site_label_1
_geom_angle_atom_site_label_2
_geom_angle_atom_site_label_3
_geom_angle
C2 Pd1 C1 86.8(2)
C2 Pd1 P2 177.77(17)
C1 Pd1 P2 92.64(16)
C2 Pd1 P1 94.41(14)
C1 Pd1 P1 175.49(19)
P2 Pd1 P1 85.99(5)
C9 P1 C10 102.1(3)
C9 P1 C21 104.8(4)
C10 P1 C21 101.8(3)
C9 P1 Pd1 121.6(2)
C10 P1 Pd1 117.8(2)
C21 P1 Pd1 106.3(2)
C12 P2 C11 101.3(3)
C12 P2 C22 104.4(3)
C11 P2 C22 104.9(4)
C12 P2 Pd1 114.8(2)
C11 P2 Pd1 121.2(2)
C22 P2 Pd1 108.6(2)
Pd1 C1 H1A 109.5
Pd1 C1 H1B 109.5
H1A C1 H1B 109.5
Pd1 C1 H1C 109.5
H1A C1 H1C 109.5
H1B C1 H1C 109.5
C7 C2 C3 114.8(5)
C7 C2 Pd1 122.7(4)
C3 C2 Pd1 122.4(4)
C4 C3 C2 122.2(5)
C4 C3 H3 118.9
C2 C3 H3 118.9
C5 C4 C3 121.9(5)
C5 C4 H4 119.0
C3 C4 H4 119.0
C4 C5 C6 116.9(5)
C4 C5 C8 122.1(5)
C6 C5 C8 121.0(5)
C7 C6 C5 120.8(5)
C7 C6 H6 119.6
C5 C6 H6 119.6
C6 C7 C2 123.3(5)
C6 C7 H7 118.3
C2 C7 H7 118.3
C5 C8 H8A 109.5
C5 C8 H8B 109.5
H8A C8 H8B 109.5
C5 C8 H8C 109.5
H8A C8 H8C 109.5
H8B C8 H8C 109.5
P1 C9 H9A 109.5
P1 C9 H9B 109.5
H9A C9 H9B 109.5
P1 C9 H9C 109.5
H9A C9 H9C 109.5
H9B C9 H9C 109.5
P1 C10 H10A 109.5
P1 C10 H10B 109.5
H10A C10 H10B 109.5
P1 C10 H10C 109.5
H10A C10 H10C 109.5
H10B C10 H10C 109.5
P2 C11 H11A 109.5
P2 C11 H11B 109.5
H11A C11 H11B 109.5
P2 C11 H11C 109.5
H11A C11 H11C 109.5
H11B C11 H11C 109.5
P2 C12 H12A 109.5
P2 C12 H12B 109.5
H12A C12 H12B 109.5
P2 C12 H12C 109.5
H12A C12 H12C 109.5
H12B C12 H12C 109.5
C22 C21 P1 112.7(5)
C22 C21 H21A 109.1
P1 C21 H21A 109.1
C22 C21 H21B 109.1
P1 C21 H21B 109.1
H21A C21 H21B 107.8
C21 C22 P2 111.4(4)
C21 C22 H22A 109.4
P2 C22 H22A 109.4
C21 C22 H22B 109.4
P2 C22 H22B 109.4
H22A C22 H22B 108.0

loop_
_geom_bond_atom_site_label_1
_geom_bond_atom_site_label_2
_geom_bond_distance
Pd1 C2 2.058(5)
Pd1 C1 2.093(6)
Pd1 P2 2.2903(14)
Pd1 P1 2.3000(14)
P1 C9 1.808(6)
P1 C10 1.816(6)
P1 C21 1.857(7)
P2 C12 1.812(6)
P2 C11 1.824(7)
P2 C22 1.839(6)
C1 H1A 0.9800
C1 H1B 0.9800
C1 H1C 0.9800
C2 C7 1.403(8)
C2 C3 1.414(8)
C3 C4 1.391(8)
C3 H3 0.9500
C4 C5 1.392(8)
C4 H4 0.9500
C5 C6 1.402(8)
C5 C8 1.512(8)
C6 C7 1.392(8)
C6 H6 0.9500
C7 H7 0.9500
C8 H8A 0.9800
C8 H8B 0.9800
C8 H8C 0.9800
C9 H9A 0.9800
C9 H9B 0.9800
C9 H9C 0.9800
C10 H10A 0.9800
C10 H10B 0.9800
C10 H10C 0.9800
C11 H11A 0.9800
C11 H11B 0.9800
C11 H11C 0.9800
C12 H12A 0.9800
C12 H12B 0.9800
C12 H12C 0.9800
C21 C22 1.475(10)
C21 H21A 0.9900
C21 H21B 0.9900
C22 H22A 0.9900
C22 H22B 0.9900

loop_
_geom_torsion_atom_site_label_1
_geom_torsion_atom_site_label_2
_geom_torsion_atom_site_label_3
_geom_torsion_atom_site_label_4
_geom_torsion
C2 Pd1 P1 C9 75.2(3)
C1 Pd1 P1 C9 -179(100)
P2 Pd1 P1 C9 -107.0(3)
C2 Pd1 P1 C10 -51.9(3)
C1 Pd1 P1 C10 53(2)
P2 Pd1 P1 C10 125.9(3)
C2 Pd1 P1 C21 -165.2(3)
C1 Pd1 P1 C21 -60(2)
P2 Pd1 P1 C21 12.6(3)
C2 Pd1 P2 C12 -9(4)
C1 Pd1 P2 C12 66.2(3)
P1 Pd1 P2 C12 -109.5(2)
C2 Pd1 P2 C11 -131(4)
C1 Pd1 P2 C11 -56.0(4)
P1 Pd1 P2 C11 128.3(3)
C2 Pd1 P2 C22 107(4)
C1 Pd1 P2 C22 -177.4(3)
P1 Pd1 P2 C22 6.9(3)
C1 Pd1 C2 C7 -65.3(5)
P2 Pd1 C2 C7 10(4)
P1 Pd1 C2 C7 110.3(4)
C1 Pd1 C2 C3 113.6(5)
P2 Pd1 C2 C3 -171(3)
P1 Pd1 C2 C3 -70.8(4)
C7 C2 C3 C4 -0.3(8)
Pd1 C2 C3 C4 -179.2(4)
C2 C3 C4 C5 -1.2(9)
C3 C4 C5 C6 1.1(8)
C3 C4 C5 C8 -176.5(5)
C4 C5 C6 C7 0.5(8)
C8 C5 C6 C7 178.1(5)
C5 C6 C7 C2 -2.0(8)
C3 C2 C7 C6 1.9(8)
Pd1 C2 C7 C6 -179.2(4)
C9 P1 C21 C22 93.8(6)
C10 P1 C21 C22 -160.0(6)
Pd1 P1 C21 C22 -36.1(6)
P1 C21 C22 P2 43.5(7)
C12 P2 C22 C21 91.8(6)
C11 P2 C22 C21 -162.0(6)
Pd1 P2 C22 C21 -31.1(6)
